data_4082734
loop_
_publ_author_name
'Liu, Jun-Feng'
'Pan, Fu-Xing'
'Yao, Shuang'
'Min, Xue'
'Cui, Dongmei'
'Sun, Zhong-Ming'

_publ_section_title
;
 Syntheses, Structure, and Properties of Mixed Cp--Amidinate
 Rare-Earth-Metal(III) Complexes
;
_journal_issue 6
_journal_name_full Organometallics
_journal_page_first 1374
_journal_paper_doi 10.1021/om400856d
_journal_volume 33
_journal_year 2014
_chemical_formula_sum 'C30 H38 N3 Si2 Sm'
_chemical_formula_weight 647.16
_chemical_name_systematic
; 
 ? 
;
_space_group_IT_number 2
_symmetry_cell_setting triclinic
_symmetry_space_group_name_Hall '-P 1'
_symmetry_space_group_name_H-M 'P -1'
_atom_sites_solution_hydrogens geom
_atom_sites_solution_primary direct
_atom_sites_solution_secondary difmap
_audit_creation_method SHELXL-97
_cell_angle_alpha 87.693(3)
_cell_angle_beta 83.584(3)
_cell_angle_gamma 80.112(3)
_cell_formula_units_Z 2
_cell_length_a 8.6990(17)
_cell_length_b 8.8919(17)
_cell_length_c 20.761(4)
_cell_measurement_temperature 293(2)
_cell_volume 1571.7(5)
_computing_structure_refinement 'SHELXL-97 (Sheldrick, 1997)'
_computing_structure_solution 'SHELXS-97 (Sheldrick, 1990)'
_diffrn_ambient_temperature 293(2)
_diffrn_measured_fraction_theta_full 0.983
_diffrn_measured_fraction_theta_max 0.983
_diffrn_radiation_monochromator graphite
_diffrn_radiation_source 'fine-focus sealed tube'
_diffrn_radiation_type MoK\a
_diffrn_radiation_wavelength 0.71073
_diffrn_reflns_av_R_equivalents 0.0216
_diffrn_reflns_av_sigmaI/netI 0.0451
_diffrn_reflns_limit_h_max 10
_diffrn_reflns_limit_h_min -10
_diffrn_reflns_limit_k_max 10
_diffrn_reflns_limit_k_min -9
_diffrn_reflns_limit_l_max 24
_diffrn_reflns_limit_l_min -24
_diffrn_reflns_number 8197
_diffrn_reflns_theta_full 25.24
_diffrn_reflns_theta_max 25.24
_diffrn_reflns_theta_min 0.99
_exptl_absorpt_coefficient_mu 1.966
_exptl_absorpt_correction_T_max 0.7453
_exptl_absorpt_correction_T_min 0.6636
_exptl_absorpt_correction_type multi-scan
_exptl_absorpt_process_details sadabs
_exptl_crystal_density_diffrn 1.367
_exptl_crystal_density_method 'not measured'
_exptl_crystal_F_000 658
_exptl_crystal_size_max 0.20
_exptl_crystal_size_mid 0.15
_exptl_crystal_size_min 0.12
_refine_diff_density_max 0.585
_refine_diff_density_min -0.765
_refine_diff_density_rms 0.093
_refine_ls_extinction_method none
_refine_ls_goodness_of_fit_ref 1.065
_refine_ls_hydrogen_treatment mixed
_refine_ls_matrix_type full
_refine_ls_number_parameters 331
_refine_ls_number_reflns 5602
_refine_ls_number_restraints 0
_refine_ls_restrained_S_all 1.065
_refine_ls_R_factor_all 0.0424
_refine_ls_R_factor_gt 0.0343
_refine_ls_shift/su_max 0.001
_refine_ls_shift/su_mean 0.000
_refine_ls_structure_factor_coef Fsqd
_refine_ls_weighting_details 'calc w=1/[\s^2^(Fo^2^)+(0.0413P)^2^+0.7376P] where P=(Fo^2^+2Fc^2^)/3'
_refine_ls_weighting_scheme calc
_refine_ls_wR_factor_gt 0.0763
_refine_ls_wR_factor_ref 0.0889
_reflns_number_gt 4871
_reflns_number_total 5602
_reflns_threshold_expression >2sigma(I)
_cod_data_source_file om400856d_si_002.cif
_cod_data_source_block 3
_cod_original_sg_symbol_H-M P-1
_cod_database_code 4082734

loop_
_symmetry_equiv_pos_as_xyz
'x, y, z'
'-x, -y, -z'

loop_
_atom_site_label
_atom_site_type_symbol
_atom_site_fract_x
_atom_site_fract_y
_atom_site_fract_z
_atom_site_U_iso_or_equiv
_atom_site_adp_type
_atom_site_occupancy
_atom_site_symmetry_multiplicity
_atom_site_calc_flag
_atom_site_refinement_flags
Sm1 Sm 0.96971(2) 0.61567(3) 0.306323(11) 0.03902(9) Uani 1 1 d .
Si1 Si 1.29244(16) 0.36575(15) 0.19229(7) 0.0492(3) Uani 1 1 d .
Si2 Si 0.81132(18) 0.85051(16) 0.15837(8) 0.0575(4) Uani 1 1 d .
N1 N 1.1271(4) 0.5034(4) 0.20968(17) 0.0435(9) Uani 1 1 d .
N2 N 0.9321(4) 0.7055(4) 0.19608(19) 0.0470(9) Uani 1 1 d .
N3 N 0.7418(5) 0.8383(5) 0.3358(2) 0.0628(12) Uani 1 1 d .
C1 C 1.0639(5) 0.6177(5) 0.1729(2) 0.0414(10) Uani 1 1 d .
C2 C 1.1482(6) 0.6546(6) 0.1090(2) 0.0498(12) Uani 1 1 d .
C3 C 1.2277(7) 0.7772(6) 0.1046(3) 0.0640(15) Uani 1 1 d .
H3 H 1.2250 0.8377 0.1415 0.077 Uiso 1 1 calc R
C4 C 1.3104(9) 0.8124(8) 0.0473(3) 0.088(2) Uani 1 1 d .
H4 H 1.3647 0.8968 0.0451 0.106 Uiso 1 1 calc R
C5 C 1.3157(10) 0.7282(9) -0.0062(3) 0.100(2) Uani 1 1 d .
H5 H 1.3739 0.7531 -0.0455 0.120 Uiso 1 1 calc R
C6 C 1.2367(9) 0.6074(8) -0.0033(3) 0.093(2) Uani 1 1 d .
H6 H 1.2401 0.5487 -0.0408 0.111 Uiso 1 1 calc R
C7 C 1.1515(8) 0.5693(7) 0.0540(3) 0.0691(16) Uani 1 1 d .
H7 H 1.0961 0.4858 0.0555 0.083 Uiso 1 1 calc R
C8 C 0.6471(6) 0.9247(6) 0.3631(3) 0.0531(12) Uani 1 1 d .
C9 C 0.5289(5) 1.0297(5) 0.3991(2) 0.0429(11) Uani 1 1 d .
C10 C 0.5606(6) 1.1688(6) 0.4159(3) 0.0572(13) Uani 1 1 d .
H10 H 0.6603 1.1966 0.4029 0.069 Uiso 1 1 calc R
C11 C 0.4465(7) 1.2668(6) 0.4518(3) 0.0659(15) Uani 1 1 d .
H11 H 0.4673 1.3628 0.4638 0.079 Uiso 1 1 calc R
C12 C 0.3027(7) 1.2260(7) 0.4703(3) 0.0665(15) Uani 1 1 d .
H12 H 0.2247 1.2943 0.4953 0.080 Uiso 1 1 calc R
C13 C 0.2698(6) 1.0889(7) 0.4535(3) 0.0632(15) Uani 1 1 d .
H13 H 0.1694 1.0626 0.4665 0.076 Uiso 1 1 calc R
C14 C 0.3826(6) 0.9888(6) 0.4176(3) 0.0535(12) Uani 1 1 d .
H14 H 0.3608 0.8932 0.4056 0.064 Uiso 1 1 calc R
C15 C 0.9365(8) 0.3414(8) 0.3656(5) 0.090(2) Uani 1 1 d .
H15 H 1.0306 0.2823 0.3781 0.108 Uiso 1 1 calc R
C16 C 0.8795(12) 0.3380(9) 0.3094(4) 0.096(3) Uani 1 1 d .
H16 H 0.9260 0.2745 0.2743 0.115 Uiso 1 1 calc R
C17 C 0.7428(14) 0.4405(15) 0.3100(5) 0.122(4) Uani 1 1 d .
H17 H 0.6779 0.4630 0.2758 0.146 Uiso 1 1 calc R
C18 C 0.7196(9) 0.5024(9) 0.3686(7) 0.118(4) Uani 1 1 d .
H18 H 0.6324 0.5765 0.3839 0.142 Uiso 1 1 calc R
C19 C 0.8360(13) 0.4445(10) 0.4016(3) 0.104(3) Uani 1 1 d .
H19 H 0.8476 0.4713 0.4444 0.125 Uiso 1 1 calc R
C20 C 1.1742(19) 0.6500(14) 0.3929(6) 0.136(5) Uani 1 1 d .
H20 H 1.1848 0.5713 0.4253 0.163 Uiso 1 1 calc R
C21 C 1.0710(9) 0.7794(16) 0.3960(5) 0.111(4) Uani 1 1 d .
H21 H 0.9937 0.8110 0.4310 0.133 Uiso 1 1 calc R
C22 C 1.0969(13) 0.8558(8) 0.3408(8) 0.118(4) Uani 1 1 d .
H22 H 1.0421 0.9526 0.3284 0.141 Uiso 1 1 calc R
C23 C 1.2132(16) 0.771(2) 0.3068(4) 0.147(6) Uani 1 1 d .
H23 H 1.2577 0.7968 0.2648 0.177 Uiso 1 1 calc R
C24 C 1.2565(10) 0.6522(17) 0.3378(9) 0.153(7) Uani 1 1 d .
H24 H 1.3394 0.5734 0.3227 0.184 Uiso 1 1 calc R
C25 C 1.3362(8) 0.2572(8) 0.2682(3) 0.095(2) Uani 1 1 d .
H25A H 1.2498 0.2024 0.2832 0.142 Uiso 1 1 calc R
H25B H 1.3482 0.3281 0.3015 0.142 Uiso 1 1 calc R
H25C H 1.4336 0.1838 0.2599 0.142 Uiso 1 1 calc R
C26 C 1.2606(8) 0.2242(7) 0.1331(4) 0.090(2) Uani 1 1 d .
H26A H 1.1523 0.2053 0.1409 0.135 Uiso 1 1 calc R
H26B H 1.3332 0.1284 0.1385 0.135 Uiso 1 1 calc R
H26C H 1.2796 0.2648 0.0889 0.135 Uiso 1 1 calc R
C27 C 1.4706(6) 0.4452(7) 0.1610(3) 0.0729(17) Uani 1 1 d .
H27A H 1.4597 0.4865 0.1170 0.109 Uiso 1 1 calc R
H27B H 1.5627 0.3642 0.1603 0.109 Uiso 1 1 calc R
H27C H 1.4836 0.5269 0.1892 0.109 Uiso 1 1 calc R
C28 C 0.6062(7) 0.8358(8) 0.1889(4) 0.087(2) Uani 1 1 d .
H28A H 0.5745 0.7507 0.1681 0.130 Uiso 1 1 calc R
H28B H 0.5372 0.9310 0.1789 0.130 Uiso 1 1 calc R
H28C H 0.5983 0.8179 0.2360 0.130 Uiso 1 1 calc R
C29 C 0.8212(9) 0.8404(9) 0.0684(3) 0.106(3) Uani 1 1 d .
H29A H 0.9260 0.8540 0.0489 0.160 Uiso 1 1 calc R
H29B H 0.7425 0.9212 0.0523 0.160 Uiso 1 1 calc R
H29C H 0.8004 0.7406 0.0567 0.160 Uiso 1 1 calc R
C30 C 0.8520(8) 1.0386(7) 0.1799(4) 0.094(2) Uani 1 1 d .
H30A H 0.8566 1.0411 0.2267 0.141 Uiso 1 1 calc R
H30B H 0.7682 1.1191 0.1672 0.141 Uiso 1 1 calc R
H30C H 0.9526 1.0555 0.1570 0.141 Uiso 1 1 calc R

loop_
_atom_site_aniso_label
_atom_site_aniso_U_11
_atom_site_aniso_U_22
_atom_site_aniso_U_33
_atom_site_aniso_U_23
_atom_site_aniso_U_13
_atom_site_aniso_U_12
Sm1 0.03375(14) 0.03916(15) 0.04264(15) -0.00726(10) 0.00231(9) -0.00454(9)
Si1 0.0480(8) 0.0427(8) 0.0505(8) -0.0073(6) 0.0022(6) 0.0071(6)
Si2 0.0582(9) 0.0424(8) 0.0708(10) -0.0026(7) -0.0209(8) 0.0042(7)
N1 0.045(2) 0.041(2) 0.040(2) -0.0047(17) 0.0006(17) 0.0049(17)
N2 0.046(2) 0.041(2) 0.051(2) -0.0059(18) -0.0049(18) 0.0035(18)
N3 0.045(2) 0.059(3) 0.081(3) -0.015(2) 0.001(2) -0.001(2)
C1 0.044(3) 0.038(3) 0.041(2) -0.006(2) -0.003(2) -0.005(2)
C2 0.056(3) 0.043(3) 0.047(3) -0.004(2) -0.004(2) 0.001(2)
C3 0.084(4) 0.061(3) 0.047(3) -0.003(3) -0.003(3) -0.015(3)
C4 0.109(5) 0.086(5) 0.070(4) 0.008(4) 0.010(4) -0.031(4)
C5 0.139(7) 0.093(5) 0.058(4) 0.002(4) 0.030(4) -0.020(5)
C6 0.140(7) 0.086(5) 0.045(3) -0.012(3) 0.014(4) -0.013(5)
C7 0.096(4) 0.060(4) 0.048(3) -0.009(3) -0.002(3) -0.005(3)
C8 0.046(3) 0.051(3) 0.062(3) -0.005(3) -0.004(2) -0.006(2)
C9 0.039(2) 0.041(3) 0.046(3) -0.002(2) -0.006(2) 0.004(2)
C10 0.055(3) 0.049(3) 0.067(3) -0.002(3) 0.000(3) -0.012(3)
C11 0.076(4) 0.047(3) 0.073(4) -0.021(3) 0.001(3) -0.007(3)
C12 0.064(4) 0.065(4) 0.063(4) -0.019(3) 0.009(3) 0.007(3)
C13 0.042(3) 0.078(4) 0.066(4) -0.013(3) 0.009(3) -0.009(3)
C14 0.046(3) 0.053(3) 0.061(3) -0.008(2) -0.005(2) -0.007(2)
C15 0.072(4) 0.063(4) 0.138(7) 0.033(5) -0.024(5) -0.020(4)
C16 0.137(7) 0.069(5) 0.088(5) -0.039(4) 0.048(5) -0.064(5)
C17 0.121(8) 0.171(10) 0.109(7) 0.074(7) -0.073(6) -0.108(8)
C18 0.054(4) 0.070(5) 0.208(11) 0.037(7) 0.048(6) 0.001(4)
C19 0.179(9) 0.090(6) 0.057(4) -0.021(4) 0.032(5) -0.086(6)
C20 0.214(14) 0.112(8) 0.129(8) 0.063(7) -0.128(9) -0.104(9)
C21 0.070(5) 0.175(10) 0.100(6) -0.097(7) 0.038(5) -0.065(6)
C22 0.112(7) 0.042(4) 0.226(13) 0.023(6) -0.107(8) -0.035(4)
C23 0.123(9) 0.306(19) 0.056(4) -0.010(8) 0.002(6) -0.165(11)
C24 0.052(5) 0.166(12) 0.247(17) -0.141(12) -0.059(8) 0.028(7)
C25 0.102(5) 0.084(5) 0.071(4) 0.019(3) 0.012(4) 0.043(4)
C26 0.095(5) 0.057(4) 0.118(6) -0.034(4) -0.019(4) 0.003(3)
C27 0.052(3) 0.078(4) 0.085(4) -0.015(3) 0.001(3) -0.002(3)
C28 0.057(4) 0.080(4) 0.125(6) -0.002(4) -0.030(4) -0.003(3)
C29 0.123(6) 0.105(6) 0.078(5) 0.005(4) -0.039(5) 0.035(5)
C30 0.098(5) 0.052(4) 0.133(6) -0.001(4) -0.025(5) -0.005(4)

loop_
_atom_type_symbol
_atom_type_description
_atom_type_scat_dispersion_real
_atom_type_scat_dispersion_imag
_atom_type_scat_source
C C 0.0033 0.0016 'International Tables Vol C Tables 4.2.6.8 and 6.1.1.4'
H H 0.0000 0.0000 'International Tables Vol C Tables 4.2.6.8 and 6.1.1.4'
N N 0.0061 0.0033 'International Tables Vol C Tables 4.2.6.8 and 6.1.1.4'
Si Si 0.0817 0.0704 'International Tables Vol C Tables 4.2.6.8 and 6.1.1.4'
Sm Sm -0.1638 3.4418 'International Tables Vol C Tables 4.2.6.8 and 6.1.1.4'

loop_
_geom_angle_atom_site_label_1
_geom_angle_atom_site_label_2
_geom_angle_atom_site_label_3
_geom_angle
N2 Sm1 N1 55.79(12)
N2 Sm1 N3 83.01(14)
N1 Sm1 N3 138.78(14)
N2 Sm1 C17 92.67(19)
N1 Sm1 C17 96.5(3)
N3 Sm1 C17 85.5(4)
N2 Sm1 C16 102.3(2)
N1 Sm1 C16 79.59(17)
N3 Sm1 C16 113.9(2)
C17 Sm1 C16 29.2(3)
N2 Sm1 C21 124.2(3)
N1 Sm1 C21 125.90(16)
N3 Sm1 C21 74.2(3)
C17 Sm1 C21 134.0(3)
C16 Sm1 C21 133.5(4)
N2 Sm1 C23 90.6(3)
N1 Sm1 C23 82.4(3)
N3 Sm1 C23 98.4(5)
C17 Sm1 C23 175.2(5)
C16 Sm1 C23 146.3(5)
C21 Sm1 C23 45.5(2)
N2 Sm1 C22 96.5(3)
N1 Sm1 C22 108.2(4)
N3 Sm1 C22 72.3(3)
C17 Sm1 C22 154.6(5)
C16 Sm1 C22 160.8(3)
C21 Sm1 C22 28.2(3)
C23 Sm1 C22 27.8(3)
N2 Sm1 C24 111.2(5)
N1 Sm1 C24 82.1(3)
N3 Sm1 C24 115.9(2)
C17 Sm1 C24 149.0(5)
C16 Sm1 C24 122.1(4)
C21 Sm1 C24 45.3(2)
C23 Sm1 C24 26.3(3)
C22 Sm1 C24 45.0(3)
N2 Sm1 C19 139.0(2)
N1 Sm1 C19 122.6(2)
N3 Sm1 C19 88.1(3)
C17 Sm1 C19 46.7(2)
C16 Sm1 C19 46.2(2)
C21 Sm1 C19 91.0(3)
C23 Sm1 C19 130.3(3)
C22 Sm1 C19 118.7(4)
C24 Sm1 C19 108.6(5)
N2 Sm1 C20 135.4(2)
N1 Sm1 C20 106.8(4)
N3 Sm1 C20 101.8(4)
C17 Sm1 C20 131.8(3)
C16 Sm1 C20 115.2(3)
C21 Sm1 C20 28.3(3)
C23 Sm1 C20 44.8(3)
C22 Sm1 C20 46.1(2)
C24 Sm1 C20 27.2(3)
C19 Sm1 C20 85.6(3)
N2 Sm1 C18 113.6(3)
N1 Sm1 C18 123.9(3)
N3 Sm1 C18 70.50(19)
C17 Sm1 C18 28.5(3)
C16 Sm1 C18 46.7(2)
C21 Sm1 C18 105.6(4)
C23 Sm1 C18 151.0(4)
C22 Sm1 C18 127.9(5)
C24 Sm1 C18 135.2(6)
C19 Sm1 C18 27.7(3)
C20 Sm1 C18 109.7(4)
N1 Si1 C27 113.9(2)
N1 Si1 C25 108.4(2)
C27 Si1 C25 107.1(3)
N1 Si1 C26 112.2(3)
C27 Si1 C26 108.2(3)
C25 Si1 C26 106.7(3)
N2 Si2 C30 110.0(3)
N2 Si2 C28 107.3(3)
C30 Si2 C28 108.9(3)
N2 Si2 C29 115.8(3)
C30 Si2 C29 109.1(4)
C28 Si2 C29 105.4(4)
C1 N1 Si1 129.7(3)
C1 N1 Sm1 90.9(3)
Si1 N1 Sm1 137.3(2)
C1 N2 Si2 130.2(3)
C1 N2 Sm1 91.5(3)
Si2 N2 Sm1 137.3(2)
C8 N3 Sm1 164.0(5)
N2 C1 N1 118.9(4)
N2 C1 C2 120.8(4)
N1 C1 C2 120.1(4)
N2 C1 Sm1 60.3(2)
N1 C1 Sm1 60.8(2)
C2 C1 Sm1 160.4(3)
C3 C2 C7 118.6(5)
C3 C2 C1 118.7(4)
C7 C2 C1 122.6(5)
C4 C3 C2 120.6(6)
C5 C4 C3 120.9(7)
C4 C5 C6 119.6(6)
C5 C6 C7 120.8(6)
C6 C7 C2 119.4(6)
N3 C8 C9 178.2(6)
C10 C9 C14 120.6(4)
C10 C9 C8 120.2(4)
C14 C9 C8 119.1(4)
C11 C10 C9 119.3(5)
C12 C11 C10 120.0(5)
C13 C12 C11 121.1(5)
C12 C13 C14 119.9(5)
C13 C14 C9 119.0(5)
C16 C15 C19 106.8(7)
C16 C15 Sm1 75.1(4)
C19 C15 Sm1 75.5(4)
C15 C16 C17 109.0(7)
C15 C16 Sm1 76.8(4)
C17 C16 Sm1 75.3(4)
C18 C17 C16 105.7(7)
C18 C17 Sm1 76.5(5)
C16 C17 Sm1 75.5(4)
C19 C18 C17 109.1(8)
C19 C18 Sm1 76.1(4)
C17 C18 Sm1 75.0(4)
C18 C19 C15 109.4(7)
C18 C19 Sm1 76.2(4)
C15 C19 Sm1 76.0(4)
C24 C20 C21 106.6(9)
C24 C20 Sm1 76.2(5)
C21 C20 Sm1 75.5(5)
C22 C21 C20 106.8(8)
C22 C21 Sm1 76.0(4)
C20 C21 Sm1 76.2(4)
C23 C22 C21 106.1(9)
C23 C22 Sm1 76.1(5)
C21 C22 Sm1 75.7(4)
C24 C23 C22 109.7(10)
C24 C23 Sm1 76.9(6)
C22 C23 Sm1 76.1(4)
C23 C24 C20 110.8(10)
C23 C24 Sm1 76.8(6)
C20 C24 Sm1 76.6(6)

loop_
_geom_bond_atom_site_label_1
_geom_bond_atom_site_label_2
_geom_bond_distance
Sm1 N2 2.432(4)
Sm1 N1 2.444(3)
Sm1 N3 2.589(4)
Sm1 C17 2.709(7)
Sm1 C16 2.712(6)
Sm1 C21 2.718(6)
Sm1 C23 2.721(8)
Sm1 C22 2.722(6)
Sm1 C24 2.723(8)
Sm1 C19 2.726(6)
Sm1 C20 2.727(7)
Sm1 C18 2.728(7)
Si1 N1 1.736(4)
Si1 C27 1.854(6)
Si1 C25 1.856(6)
Si1 C26 1.869(6)
Si2 N2 1.737(4)
Si2 C30 1.850(6)
Si2 C28 1.850(6)
Si2 C29 1.865(7)
N1 C1 1.325(6)
N2 C1 1.324(5)
N3 C8 1.142(6)
C1 C2 1.495(7)
C2 C3 1.383(7)
C2 C7 1.392(7)
C3 C4 1.374(8)
C4 C5 1.357(9)
C5 C6 1.367(10)
C6 C7 1.391(8)
C8 C9 1.429(6)
C9 C10 1.379(7)
C9 C14 1.392(7)
C10 C11 1.374(7)
C11 C12 1.371(8)
C12 C13 1.367(8)
C13 C14 1.379(7)
C15 C16 1.320(11)
C15 C19 1.340(10)
C16 C17 1.368(12)
C17 C18 1.337(13)
C18 C19 1.306(12)
C20 C24 1.282(15)
C20 C21 1.332(13)
C21 C22 1.326(12)
C22 C23 1.307(15)
C23 C24 1.239(16)
